data_7105661
loop_
_publ_author_name
'Vikse, Krista L.'
'Henderson, Matthew A.'
'Oliver, Allen G.'
'McIndoe, J. Scott'

_publ_section_title
;
 Direct observation of key intermediates by negative-ion electrospray
 ionisation mass spectrometry in palladium-catalysed cross-coupling.
;
_journal_issue 39
_journal_name_full 'Chemical communications (Cambridge, England)'
_journal_page_first 7412
_journal_page_last 7414
_journal_paper_doi 10.1039/c0cc02773a
_journal_volume 46
_journal_year 2010
_chemical_formula_moiety 'C36 H30 N P2, C18 H14 O3 P S'
_chemical_formula_sum 'C54 H44 N O3 P3 S'
_chemical_formula_weight 879.87
_chemical_name_systematic
;
?
;
_space_group_IT_number 2
_symmetry_cell_setting triclinic
_symmetry_space_group_name_Hall '-P 1'
_symmetry_space_group_name_H-M 'P -1'
_atom_sites_solution_hydrogens geom
_atom_sites_solution_primary direct
_atom_sites_solution_secondary difmap
_audit_creation_method SHELXL-97
_cell_angle_alpha 104.5580(10)
_cell_angle_beta 96.5030(10)
_cell_angle_gamma 99.5370(10)
_cell_formula_units_Z 2
_cell_length_a 10.2219(12)
_cell_length_b 15.1177(17)
_cell_length_c 15.1616(17)
_cell_measurement_reflns_used 9338
_cell_measurement_temperature 150(2)
_cell_measurement_theta_max 25.0
_cell_measurement_theta_min 2.5
_cell_volume 2206.7(4)
_computing_cell_refinement 'Bruker SAINT v7.53A'
_computing_data_collection 'Bruker APEX-II v2008-6'
_computing_data_reduction 'Bruker SAINT v7.53A'
_computing_structure_refinement 'SHELXL-97 (Sheldrick, 2008)'
_computing_structure_solution 'SHELXS-97 (Sheldrick, 2008)'
_diffrn_ambient_temperature 150(2)
_diffrn_detector_area_resol_mean 8.33
_diffrn_measured_fraction_theta_full 0.970
_diffrn_measured_fraction_theta_max 0.970
_diffrn_measurement_device_type 'Bruker APEX-II'
_diffrn_measurement_method 'combination of \w and \f-scans '
_diffrn_radiation_monochromator graphite
_diffrn_radiation_source 'fine-focus sealed tube'
_diffrn_radiation_type MoK\a
_diffrn_radiation_wavelength 0.71073
_diffrn_reflns_av_R_equivalents 0.0224
_diffrn_reflns_av_sigmaI/netI 0.0298
_diffrn_reflns_limit_h_max 13
_diffrn_reflns_limit_h_min -13
_diffrn_reflns_limit_k_max 20
_diffrn_reflns_limit_k_min -19
_diffrn_reflns_limit_l_max 19
_diffrn_reflns_limit_l_min -20
_diffrn_reflns_number 25164
_diffrn_reflns_theta_full 28.47
_diffrn_reflns_theta_max 28.47
_diffrn_reflns_theta_min 2.24
_exptl_absorpt_coefficient_mu 0.229
_exptl_absorpt_correction_T_max 0.9599
_exptl_absorpt_correction_T_min 0.9407
_exptl_absorpt_correction_type empirical
_exptl_absorpt_process_details 'SADABS, Sheldrick, 2008'
_exptl_crystal_colour colourless
_exptl_crystal_density_diffrn 1.324
_exptl_crystal_density_method 'not measured'
_exptl_crystal_description block
_exptl_crystal_F_000 920
_exptl_crystal_size_max 0.27
_exptl_crystal_size_mid 0.24
_exptl_crystal_size_min 0.18
_refine_diff_density_max 0.502
_refine_diff_density_min -0.364
_refine_diff_density_rms 0.050
_refine_ls_extinction_method none
_refine_ls_goodness_of_fit_ref 1.040
_refine_ls_hydrogen_treatment constr
_refine_ls_matrix_type full
_refine_ls_number_parameters 559
_refine_ls_number_reflns 10846
_refine_ls_number_restraints 0
_refine_ls_restrained_S_all 1.040
_refine_ls_R_factor_all 0.0432
_refine_ls_R_factor_gt 0.0360
_refine_ls_shift/su_max 0.001
_refine_ls_shift/su_mean 0.000
_refine_ls_structure_factor_coef Fsqd
_refine_ls_weighting_details 'calc w=1/[\s^2^(Fo^2^)+(0.0470P)^2^+0.8642P] where P=(Fo^2^+2Fc^2^)/3'
_refine_ls_weighting_scheme calc
_refine_ls_wR_factor_gt 0.0928
_refine_ls_wR_factor_ref 0.0978
_reflns_number_gt 9273
_reflns_number_total 10846
_reflns_threshold_expression >2sigma(I)
_cod_data_source_file C0CC02773A.TXT
_cod_data_source_block jsm009
_cod_depositor_comments 'Adding full bibliography for 7105661.cif.'
_cod_database_code 7105661

loop_
_symmetry_equiv_pos_as_xyz
'x, y, z'
'-x, -y, -z'

loop_
_atom_site_label
_atom_site_type_symbol
_atom_site_fract_x
_atom_site_fract_y
_atom_site_fract_z
_atom_site_U_iso_or_equiv
_atom_site_adp_type
_atom_site_occupancy
_atom_site_symmetry_multiplicity
_atom_site_calc_flag
_atom_site_refinement_flags
_atom_site_disorder_assembly
_atom_site_disorder_group
S1 S 0.48660(4) 0.15874(2) 0.25203(2) 0.02127(8) Uani 1 1 d . . .
P1 P 0.36721(4) 0.51063(3) 0.33772(3) 0.02205(9) Uani 1 1 d . . .
P2 P 0.76521(3) 0.72585(2) 0.20995(2) 0.01634(8) Uani 1 1 d . . .
P3 P 1.02367(3) 0.85279(2) 0.21452(2) 0.01642(8) Uani 1 1 d . . .
O1 O 0.59691(11) 0.21226(7) 0.22293(8) 0.0268(2) Uani 1 1 d . . .
O2 O 0.52234(12) 0.14233(9) 0.34100(8) 0.0343(3) Uani 1 1 d . . .
O3 O 0.41699(12) 0.07503(8) 0.18105(9) 0.0345(3) Uani 1 1 d . . .
N1 N 0.91940(11) 0.76029(8) 0.20698(8) 0.0200(2) Uani 1 1 d . . .
C11 C 0.30792(14) 0.38418(10) 0.31120(10) 0.0213(3) Uani 1 1 d . . .
C12 C 0.40296(14) 0.32793(10) 0.29331(9) 0.0196(3) Uani 1 1 d . . .
H12A H 0.4945 0.3561 0.2974 0.024 Uiso 1 1 calc R . .
C13 C 0.36453(14) 0.23104(10) 0.26957(9) 0.0198(3) Uani 1 1 d . . .
C14 C 0.23054(15) 0.18990(10) 0.26303(11) 0.0251(3) Uani 1 1 d . . .
H14A H 0.2040 0.1239 0.2467 0.030 Uiso 1 1 calc R . .
C15 C 0.13546(16) 0.24499(11) 0.28028(12) 0.0297(3) Uani 1 1 d . . .
H15A H 0.0438 0.2167 0.2754 0.036 Uiso 1 1 calc R . .
C16 C 0.17412(15) 0.34143(11) 0.30460(11) 0.0269(3) Uani 1 1 d . . .
H16A H 0.1086 0.3788 0.3169 0.032 Uiso 1 1 calc R . .
C21 C 0.25405(15) 0.55777(10) 0.41499(10) 0.0229(3) Uani 1 1 d . . .
C22 C 0.12290(15) 0.56455(10) 0.38492(11) 0.0262(3) Uani 1 1 d . . .
H22A H 0.0869 0.5427 0.3210 0.031 Uiso 1 1 calc R . .
C23 C 0.04434(17) 0.60285(11) 0.44742(12) 0.0325(4) Uani 1 1 d . . .
H23A H -0.0455 0.6060 0.4264 0.039 Uiso 1 1 calc R . .
C24 C 0.09721(19) 0.63629(12) 0.54021(13) 0.0370(4) Uani 1 1 d . . .
H24A H 0.0438 0.6632 0.5828 0.044 Uiso 1 1 calc R . .
C25 C 0.2268(2) 0.63091(13) 0.57151(12) 0.0392(4) Uani 1 1 d . . .
H25A H 0.2625 0.6539 0.6355 0.047 Uiso 1 1 calc R . .
C26 C 0.30525(18) 0.59161(12) 0.50907(11) 0.0326(3) Uani 1 1 d . . .
H26A H 0.3945 0.5878 0.5307 0.039 Uiso 1 1 calc R . .
C31 C 0.29691(14) 0.53303(10) 0.23049(10) 0.0227(3) Uani 1 1 d . . .
C32 C 0.23697(17) 0.46385(11) 0.14963(11) 0.0295(3) Uani 1 1 d . . .
H32A H 0.2262 0.4000 0.1490 0.035 Uiso 1 1 calc R . .
C33 C 0.1929(2) 0.48727(12) 0.07014(12) 0.0369(4) Uani 1 1 d . . .
H33A H 0.1531 0.4394 0.0154 0.044 Uiso 1 1 calc R . .
C34 C 0.20663(19) 0.57966(13) 0.07014(12) 0.0371(4) Uani 1 1 d . . .
H34A H 0.1757 0.5955 0.0157 0.044 Uiso 1 1 calc R . .
C35 C 0.26602(18) 0.64945(12) 0.15030(12) 0.0332(4) Uani 1 1 d . . .
H35A H 0.2753 0.7131 0.1507 0.040 Uiso 1 1 calc R . .
C36 C 0.31153(16) 0.62642(10) 0.22930(11) 0.0278(3) Uani 1 1 d . . .
H36A H 0.3532 0.6745 0.2834 0.033 Uiso 1 1 calc R . .
C41 C 0.65745(13) 0.76525(9) 0.13238(9) 0.0188(3) Uani 1 1 d . . .
C42 C 0.55941(15) 0.81513(11) 0.15992(10) 0.0249(3) Uani 1 1 d . . .
H42A H 0.5374 0.8221 0.2202 0.030 Uiso 1 1 calc R . .
C43 C 0.49343(16) 0.85497(12) 0.09892(11) 0.0313(3) Uani 1 1 d . . .
H43A H 0.4275 0.8899 0.1181 0.038 Uiso 1 1 calc R . .
C44 C 0.52356(17) 0.84375(12) 0.01074(11) 0.0316(3) Uani 1 1 d . . .
H44A H 0.4788 0.8713 -0.0304 0.038 Uiso 1 1 calc R . .
C45 C 0.61917(17) 0.79216(11) -0.01782(11) 0.0294(3) Uani 1 1 d . . .
H45A H 0.6386 0.7836 -0.0789 0.035 Uiso 1 1 calc R . .
C46 C 0.68601(15) 0.75331(10) 0.04242(10) 0.0244(3) Uani 1 1 d . . .
H46A H 0.7517 0.7183 0.0228 0.029 Uiso 1 1 calc R . .
C51 C 0.72547(13) 0.76187(10) 0.32464(9) 0.0197(3) Uani 1 1 d . . .
C52 C 0.73897(14) 0.85735(10) 0.36680(10) 0.0221(3) Uani 1 1 d . . .
H52A H 0.7598 0.9011 0.3326 0.026 Uiso 1 1 calc R . .
C53 C 0.72210(15) 0.88831(11) 0.45798(10) 0.0271(3) Uani 1 1 d . . .
H53A H 0.7322 0.9532 0.4864 0.032 Uiso 1 1 calc R . .
C54 C 0.69053(17) 0.82458(13) 0.50766(11) 0.0331(4) Uani 1 1 d . . .
H54A H 0.6790 0.8458 0.5703 0.040 Uiso 1 1 calc R . .
C55 C 0.67574(18) 0.73029(13) 0.46651(12) 0.0360(4) Uani 1 1 d . . .
H55A H 0.6537 0.6870 0.5010 0.043 Uiso 1 1 calc R . .
C56 C 0.69280(16) 0.69811(11) 0.37493(11) 0.0281(3) Uani 1 1 d . . .
H56A H 0.6822 0.6331 0.3469 0.034 Uiso 1 1 calc R . .
C61 C 0.73288(14) 0.60079(9) 0.17734(10) 0.0204(3) Uani 1 1 d . . .
C62 C 0.60505(15) 0.54848(11) 0.13726(11) 0.0284(3) Uani 1 1 d . . .
H62A H 0.5356 0.5781 0.1192 0.034 Uiso 1 1 calc R . .
C63 C 0.58002(17) 0.45238(11) 0.12389(13) 0.0361(4) Uani 1 1 d . . .
H63A H 0.4935 0.4162 0.0953 0.043 Uiso 1 1 calc R . .
C64 C 0.67931(19) 0.40896(11) 0.15168(12) 0.0349(4) Uani 1 1 d . . .
H64A H 0.6603 0.3436 0.1443 0.042 Uiso 1 1 calc R . .
C65 C 0.80674(19) 0.46098(11) 0.19041(12) 0.0355(4) Uani 1 1 d . . .
H65A H 0.8755 0.4310 0.2089 0.043 Uiso 1 1 calc R . .
C66 C 0.83459(17) 0.55657(10) 0.20240(11) 0.0289(3) Uani 1 1 d . . .
H66A H 0.9227 0.5918 0.2276 0.035 Uiso 1 1 calc R . .
C71 C 1.07308(13) 0.84874(10) 0.10366(9) 0.0193(3) Uani 1 1 d . . .
C72 C 1.04848(15) 0.76270(10) 0.03775(10) 0.0252(3) Uani 1 1 d . . .
H72A H 1.0023 0.7087 0.0508 0.030 Uiso 1 1 calc R . .
C73 C 1.09109(18) 0.75536(12) -0.04706(11) 0.0341(4) Uani 1 1 d . . .
H73A H 1.0724 0.6967 -0.0923 0.041 Uiso 1 1 calc R . .
C74 C 1.16068(18) 0.83329(13) -0.06577(11) 0.0354(4) Uani 1 1 d . . .
H74A H 1.1916 0.8279 -0.1233 0.042 Uiso 1 1 calc R . .
C75 C 1.18528(18) 0.91901(13) -0.00074(12) 0.0341(4) Uani 1 1 d . . .
H75A H 1.2330 0.9725 -0.0138 0.041 Uiso 1 1 calc R . .
C76 C 1.14052(16) 0.92739(11) 0.08381(10) 0.0269(3) Uani 1 1 d . . .
H76A H 1.1560 0.9867 0.1278 0.032 Uiso 1 1 calc R . .
C81 C 1.16817(13) 0.85970(9) 0.29689(9) 0.0181(3) Uani 1 1 d . . .
C82 C 1.29057(14) 0.91971(10) 0.30159(10) 0.0210(3) Uani 1 1 d . . .
H82A H 1.3008 0.9544 0.2577 0.025 Uiso 1 1 calc R . .
C83 C 1.39694(15) 0.92809(11) 0.37108(11) 0.0255(3) Uani 1 1 d . . .
H83A H 1.4804 0.9682 0.3743 0.031 Uiso 1 1 calc R . .
C84 C 1.38139(15) 0.87801(11) 0.43561(10) 0.0268(3) Uani 1 1 d . . .
H84A H 1.4540 0.8848 0.4834 0.032 Uiso 1 1 calc R . .
C85 C 1.26096(16) 0.81829(11) 0.43094(10) 0.0258(3) Uani 1 1 d . . .
H85A H 1.2513 0.7838 0.4751 0.031 Uiso 1 1 calc R . .
C86 C 1.15411(14) 0.80877(10) 0.36151(10) 0.0221(3) Uani 1 1 d . . .
H86A H 1.0715 0.7676 0.3581 0.027 Uiso 1 1 calc R . .
C91 C 0.96328(13) 0.95887(9) 0.25440(10) 0.0189(3) Uani 1 1 d . . .
C92 C 0.85737(14) 0.97666(10) 0.19868(10) 0.0217(3) Uani 1 1 d . . .
H92A H 0.8322 0.9414 0.1358 0.026 Uiso 1 1 calc R . .
C93 C 0.78913(15) 1.04594(10) 0.23554(11) 0.0251(3) Uani 1 1 d . . .
H93A H 0.7155 1.0567 0.1983 0.030 Uiso 1 1 calc R . .
C94 C 0.82826(16) 1.09951(10) 0.32678(11) 0.0278(3) Uani 1 1 d . . .
H94A H 0.7806 1.1462 0.3520 0.033 Uiso 1 1 calc R . .
C95 C 0.93696(16) 1.08476(10) 0.38099(11) 0.0281(3) Uani 1 1 d . . .
H95A H 0.9657 1.1230 0.4426 0.034 Uiso 1 1 calc R . .
C96 C 1.00385(15) 1.01418(10) 0.34546(10) 0.0237(3) Uani 1 1 d . . .
H96A H 1.0772 1.0035 0.3831 0.028 Uiso 1 1 calc R . .

loop_
_atom_site_aniso_label
_atom_site_aniso_U_11
_atom_site_aniso_U_22
_atom_site_aniso_U_33
_atom_site_aniso_U_23
_atom_site_aniso_U_13
_atom_site_aniso_U_12
S1 0.02630(18) 0.01933(16) 0.02116(18) 0.00722(13) 0.00698(13) 0.00823(13)
P1 0.02195(18) 0.01923(17) 0.0246(2) 0.00473(14) 0.00346(14) 0.00543(13)
P2 0.01738(16) 0.01599(16) 0.01502(17) 0.00387(12) 0.00219(12) 0.00251(12)
P3 0.01693(16) 0.01613(16) 0.01587(17) 0.00393(12) 0.00252(12) 0.00327(12)
O1 0.0290(5) 0.0251(5) 0.0303(6) 0.0101(4) 0.0118(4) 0.0083(4)
O2 0.0395(6) 0.0468(7) 0.0307(6) 0.0232(5) 0.0133(5) 0.0236(5)
O3 0.0379(6) 0.0211(5) 0.0398(7) -0.0011(5) 0.0075(5) 0.0066(5)
N1 0.0191(5) 0.0178(5) 0.0224(6) 0.0047(4) 0.0035(4) 0.0033(4)
C11 0.0238(7) 0.0211(7) 0.0205(7) 0.0071(5) 0.0037(5) 0.0064(5)
C12 0.0201(6) 0.0217(7) 0.0172(7) 0.0063(5) 0.0019(5) 0.0043(5)
C13 0.0245(7) 0.0217(7) 0.0147(6) 0.0063(5) 0.0037(5) 0.0068(5)
C14 0.0277(7) 0.0205(7) 0.0270(8) 0.0076(6) 0.0056(6) 0.0020(6)
C15 0.0227(7) 0.0269(8) 0.0403(9) 0.0116(7) 0.0076(6) 0.0018(6)
C16 0.0232(7) 0.0259(7) 0.0348(9) 0.0110(6) 0.0075(6) 0.0080(6)
C21 0.0268(7) 0.0191(6) 0.0226(7) 0.0045(5) 0.0049(6) 0.0058(5)
C22 0.0285(8) 0.0255(7) 0.0253(8) 0.0063(6) 0.0050(6) 0.0079(6)
C23 0.0311(8) 0.0286(8) 0.0423(10) 0.0115(7) 0.0145(7) 0.0100(6)
C24 0.0488(10) 0.0277(8) 0.0373(10) 0.0063(7) 0.0254(8) 0.0077(7)
C25 0.0531(11) 0.0385(9) 0.0215(8) 0.0022(7) 0.0086(7) 0.0044(8)
C26 0.0346(9) 0.0357(9) 0.0253(8) 0.0058(7) 0.0017(6) 0.0070(7)
C31 0.0246(7) 0.0225(7) 0.0237(7) 0.0074(6) 0.0086(6) 0.0076(5)
C32 0.0403(9) 0.0220(7) 0.0266(8) 0.0061(6) 0.0075(7) 0.0071(6)
C33 0.0543(11) 0.0320(9) 0.0229(8) 0.0043(7) 0.0042(7) 0.0110(8)
C34 0.0526(11) 0.0391(9) 0.0272(9) 0.0153(7) 0.0111(7) 0.0180(8)
C35 0.0433(9) 0.0259(8) 0.0382(9) 0.0152(7) 0.0147(7) 0.0130(7)
C36 0.0329(8) 0.0211(7) 0.0305(8) 0.0061(6) 0.0098(6) 0.0071(6)
C41 0.0188(6) 0.0177(6) 0.0173(7) 0.0037(5) -0.0003(5) 0.0006(5)
C42 0.0238(7) 0.0316(8) 0.0205(7) 0.0074(6) 0.0035(5) 0.0086(6)
C43 0.0299(8) 0.0385(9) 0.0294(8) 0.0107(7) 0.0032(6) 0.0169(7)
C44 0.0344(8) 0.0350(8) 0.0272(8) 0.0127(7) -0.0019(6) 0.0104(7)
C45 0.0360(8) 0.0353(8) 0.0169(7) 0.0080(6) 0.0013(6) 0.0081(7)
C46 0.0278(7) 0.0267(7) 0.0181(7) 0.0034(6) 0.0029(5) 0.0090(6)
C51 0.0172(6) 0.0252(7) 0.0164(7) 0.0059(5) 0.0023(5) 0.0032(5)
C52 0.0214(7) 0.0251(7) 0.0187(7) 0.0045(5) 0.0040(5) 0.0039(5)
C53 0.0245(7) 0.0337(8) 0.0199(7) 0.0008(6) 0.0028(6) 0.0078(6)
C54 0.0330(8) 0.0508(10) 0.0177(7) 0.0090(7) 0.0063(6) 0.0141(7)
C55 0.0434(10) 0.0464(10) 0.0263(9) 0.0203(7) 0.0124(7) 0.0112(8)
C56 0.0333(8) 0.0292(8) 0.0254(8) 0.0123(6) 0.0084(6) 0.0067(6)
C61 0.0246(7) 0.0166(6) 0.0190(7) 0.0035(5) 0.0050(5) 0.0028(5)
C62 0.0229(7) 0.0230(7) 0.0361(9) 0.0030(6) 0.0072(6) 0.0025(6)
C63 0.0308(8) 0.0220(7) 0.0488(11) 0.0010(7) 0.0128(7) -0.0035(6)
C64 0.0502(10) 0.0176(7) 0.0376(10) 0.0060(6) 0.0162(8) 0.0049(7)
C65 0.0483(10) 0.0233(8) 0.0341(9) 0.0064(7) -0.0012(7) 0.0131(7)
C66 0.0327(8) 0.0211(7) 0.0289(8) 0.0040(6) -0.0039(6) 0.0053(6)
C71 0.0188(6) 0.0226(7) 0.0168(6) 0.0056(5) 0.0021(5) 0.0052(5)
C72 0.0301(8) 0.0228(7) 0.0225(7) 0.0048(6) 0.0067(6) 0.0052(6)
C73 0.0462(10) 0.0328(8) 0.0220(8) 0.0022(6) 0.0095(7) 0.0098(7)
C74 0.0435(10) 0.0466(10) 0.0203(8) 0.0131(7) 0.0115(7) 0.0107(8)
C75 0.0392(9) 0.0387(9) 0.0261(8) 0.0165(7) 0.0060(7) 0.0004(7)
C76 0.0338(8) 0.0239(7) 0.0212(7) 0.0074(6) 0.0019(6) 0.0007(6)
C81 0.0194(6) 0.0187(6) 0.0157(6) 0.0028(5) 0.0022(5) 0.0055(5)
C82 0.0210(7) 0.0206(6) 0.0211(7) 0.0043(5) 0.0044(5) 0.0044(5)
C83 0.0191(7) 0.0266(7) 0.0274(8) 0.0031(6) 0.0015(5) 0.0038(5)
C84 0.0249(7) 0.0299(8) 0.0226(8) 0.0022(6) -0.0028(6) 0.0099(6)
C85 0.0317(8) 0.0270(7) 0.0206(7) 0.0083(6) 0.0022(6) 0.0101(6)
C86 0.0229(7) 0.0218(7) 0.0223(7) 0.0077(5) 0.0035(5) 0.0038(5)
C91 0.0190(6) 0.0166(6) 0.0208(7) 0.0042(5) 0.0049(5) 0.0033(5)
C92 0.0265(7) 0.0191(6) 0.0202(7) 0.0071(5) 0.0032(5) 0.0042(5)
C93 0.0254(7) 0.0215(7) 0.0312(8) 0.0105(6) 0.0052(6) 0.0073(6)
C94 0.0284(8) 0.0195(7) 0.0357(9) 0.0045(6) 0.0099(6) 0.0073(6)
C95 0.0293(8) 0.0232(7) 0.0263(8) -0.0025(6) 0.0041(6) 0.0049(6)
C96 0.0219(7) 0.0227(7) 0.0231(7) 0.0021(6) 0.0014(5) 0.0033(5)

loop_
_atom_type_symbol
_atom_type_description
_atom_type_scat_dispersion_real
_atom_type_scat_dispersion_imag
_atom_type_scat_source
C C 0.0033 0.0016 'International Tables Vol C Tables 4.2.6.8 and 6.1.1.4'
H H 0.0000 0.0000 'International Tables Vol C Tables 4.2.6.8 and 6.1.1.4'
N N 0.0061 0.0033 'International Tables Vol C Tables 4.2.6.8 and 6.1.1.4'
O O 0.0106 0.0060 'International Tables Vol C Tables 4.2.6.8 and 6.1.1.4'
P P 0.1023 0.0942 'International Tables Vol C Tables 4.2.6.8 and 6.1.1.4'
S S 0.1246 0.1234 'International Tables Vol C Tables 4.2.6.8 and 6.1.1.4'

loop_
_geom_angle_atom_site_label_1
_geom_angle_atom_site_label_2
_geom_angle_atom_site_label_3
_geom_angle
_geom_angle_site_symmetry_1
_geom_angle_site_symmetry_3
_geom_angle_publ_flag
O2 S1 O3 113.37(8) . . ?
O2 S1 O1 113.57(7) . . ?
O3 S1 O1 113.44(7) . . ?
O2 S1 C13 104.74(6) . . ?
O3 S1 C13 104.82(7) . . ?
O1 S1 C13 105.76(6) . . ?
C11 P1 C31 101.03(7) . . ?
C11 P1 C21 103.12(7) . . ?
C31 P1 C21 100.40(7) . . ?
N1 P2 C61 106.99(6) . . ?
N1 P2 C41 112.04(6) . . ?
C61 P2 C41 109.66(6) . . ?
N1 P2 C51 112.14(6) . . ?
C61 P2 C51 106.48(7) . . ?
C41 P2 C51 109.33(6) . . ?
N1 P3 C81 108.29(6) . . ?
N1 P3 C71 109.36(6) . . ?
C81 P3 C71 109.56(6) . . ?
N1 P3 C91 114.69(6) . . ?
C81 P3 C91 106.25(6) . . ?
C71 P3 C91 108.58(6) . . ?
P3 N1 P2 140.37(8) . . ?
C16 C11 C12 118.72(13) . . ?
C16 C11 P1 123.89(11) . . ?
C12 C11 P1 117.34(11) . . ?
C13 C12 C11 120.61(13) . . ?
C14 C13 C12 119.70(13) . . ?
C14 C13 S1 119.36(11) . . ?
C12 C13 S1 120.89(11) . . ?
C15 C14 C13 120.16(14) . . ?
C14 C15 C16 120.03(14) . . ?
C15 C16 C11 120.77(14) . . ?
C26 C21 C22 118.53(14) . . ?
C26 C21 P1 117.35(12) . . ?
C22 C21 P1 124.08(12) . . ?
C23 C22 C21 120.74(15) . . ?
C24 C23 C22 119.77(16) . . ?
C25 C24 C23 120.54(15) . . ?
C24 C25 C26 119.77(16) . . ?
C25 C26 C21 120.64(16) . . ?
C32 C31 C36 118.35(14) . . ?
C32 C31 P1 124.61(11) . . ?
C36 C31 P1 116.95(12) . . ?
C33 C32 C31 120.67(15) . . ?
C34 C33 C32 120.42(16) . . ?
C33 C34 C35 119.57(16) . . ?
C36 C35 C34 120.21(15) . . ?
C35 C36 C31 120.77(15) . . ?
C42 C41 C46 119.38(13) . . ?
C42 C41 P2 123.46(11) . . ?
C46 C41 P2 116.75(11) . . ?
C41 C42 C43 119.90(14) . . ?
C44 C43 C42 120.22(14) . . ?
C43 C44 C45 120.09(15) . . ?
C46 C45 C44 120.07(14) . . ?
C45 C46 C41 120.30(14) . . ?
C56 C51 C52 119.38(13) . . ?
C56 C51 P2 121.73(11) . . ?
C52 C51 P2 118.67(11) . . ?
C53 C52 C51 120.38(14) . . ?
C52 C53 C54 119.90(15) . . ?
C55 C54 C53 120.19(15) . . ?
C54 C55 C56 120.58(15) . . ?
C55 C56 C51 119.58(15) . . ?
C62 C61 C66 119.94(13) . . ?
C62 C61 P2 121.17(11) . . ?
C66 C61 P2 118.50(11) . . ?
C63 C62 C61 119.34(15) . . ?
C64 C63 C62 120.76(16) . . ?
C63 C64 C65 119.74(15) . . ?
C64 C65 C66 120.37(16) . . ?
C65 C66 C61 119.79(15) . . ?
C76 C71 C72 119.45(13) . . ?
C76 C71 P3 122.25(11) . . ?
C72 C71 P3 118.22(11) . . ?
C73 C72 C71 120.28(14) . . ?
C74 C73 C72 120.11(15) . . ?
C75 C74 C73 119.95(15) . . ?
C74 C75 C76 120.34(15) . . ?
C71 C76 C75 119.85(14) . . ?
C86 C81 C82 119.89(13) . . ?
C86 C81 P3 118.49(11) . . ?
C82 C81 P3 121.46(11) . . ?
C83 C82 C81 119.49(13) . . ?
C84 C83 C82 120.16(14) . . ?
C85 C84 C83 120.54(14) . . ?
C84 C85 C86 119.90(14) . . ?
C85 C86 C81 120.01(14) . . ?
C96 C91 C92 119.57(13) . . ?
C96 C91 P3 120.56(11) . . ?
C92 C91 P3 118.89(10) . . ?
C93 C92 C91 119.89(14) . . ?
C92 C93 C94 120.21(14) . . ?
C95 C94 C93 120.00(14) . . ?
C94 C95 C96 120.21(14) . . ?
C95 C96 C91 120.02(14) . . ?
C13 C12 H12A 119.7 . . ?
C11 C12 H12A 119.7 . . ?
C15 C14 H14A 119.9 . . ?
C13 C14 H14A 119.9 . . ?
C14 C15 H15A 120.0 . . ?
C16 C15 H15A 120.0 . . ?
C15 C16 H16A 119.6 . . ?
C11 C16 H16A 119.6 . . ?
C23 C22 H22A 119.6 . . ?
C21 C22 H22A 119.6 . . ?
C24 C23 H23A 120.1 . . ?
C22 C23 H23A 120.1 . . ?
C25 C24 H24A 119.7 . . ?
C23 C24 H24A 119.7 . . ?
C24 C25 H25A 120.1 . . ?
C26 C25 H25A 120.1 . . ?
C25 C26 H26A 119.7 . . ?
C21 C26 H26A 119.7 . . ?
C33 C32 H32A 119.7 . . ?
C31 C32 H32A 119.7 . . ?
C34 C33 H33A 119.8 . . ?
C32 C33 H33A 119.8 . . ?
C33 C34 H34A 120.2 . . ?
C35 C34 H34A 120.2 . . ?
C36 C35 H35A 119.9 . . ?
C34 C35 H35A 119.9 . . ?
C35 C36 H36A 119.6 . . ?
C31 C36 H36A 119.6 . . ?
C41 C42 H42A 120.0 . . ?
C43 C42 H42A 120.0 . . ?
C44 C43 H43A 119.9 . . ?
C42 C43 H43A 119.9 . . ?
C43 C44 H44A 120.0 . . ?
C45 C44 H44A 120.0 . . ?
C46 C45 H45A 120.0 . . ?
C44 C45 H45A 120.0 . . ?
C45 C46 H46A 119.9 . . ?
C41 C46 H46A 119.9 . . ?
C53 C52 H52A 119.8 . . ?
C51 C52 H52A 119.8 . . ?
C52 C53 H53A 120.1 . . ?
C54 C53 H53A 120.1 . . ?
C55 C54 H54A 119.9 . . ?
C53 C54 H54A 119.9 . . ?
C54 C55 H55A 119.7 . . ?
C56 C55 H55A 119.7 . . ?
C55 C56 H56A 120.2 . . ?
C51 C56 H56A 120.2 . . ?
C63 C62 H62A 120.3 . . ?
C61 C62 H62A 120.3 . . ?
C64 C63 H63A 119.6 . . ?
C62 C63 H63A 119.6 . . ?
C63 C64 H64A 120.1 . . ?
C65 C64 H64A 120.1 . . ?
C64 C65 H65A 119.8 . . ?
C66 C65 H65A 119.8 . . ?
C65 C66 H66A 120.1 . . ?
C61 C66 H66A 120.1 . . ?
C73 C72 H72A 119.9 . . ?
C71 C72 H72A 119.9 . . ?
C74 C73 H73A 119.9 . . ?
C72 C73 H73A 119.9 . . ?
C75 C74 H74A 120.0 . . ?
C73 C74 H74A 120.0 . . ?
C74 C75 H75A 119.8 . . ?
C76 C75 H75A 119.8 . . ?
C71 C76 H76A 120.1 . . ?
C75 C76 H76A 120.1 . . ?
C83 C82 H82A 120.3 . . ?
C81 C82 H82A 120.3 . . ?
C84 C83 H83A 119.9 . . ?
C82 C83 H83A 119.9 . . ?
C85 C84 H84A 119.7 . . ?
C83 C84 H84A 119.7 . . ?
C84 C85 H85A 120.0 . . ?
C86 C85 H85A 120.0 . . ?
C85 C86 H86A 120.0 . . ?
C81 C86 H86A 120.0 . . ?
C93 C92 H92A 120.1 . . ?
C91 C92 H92A 120.1 . . ?
C92 C93 H93A 119.9 . . ?
C94 C93 H93A 119.9 . . ?
C95 C94 H94A 120.0 . . ?
C93 C94 H94A 120.0 . . ?
C94 C95 H95A 119.9 . . ?
C96 C95 H95A 119.9 . . ?
C95 C96 H96A 120.0 . . ?
C91 C96 H96A 120.0 . . ?

loop_
_geom_bond_atom_site_label_1
_geom_bond_atom_site_label_2
_geom_bond_distance
_geom_bond_site_symmetry_2
_geom_bond_publ_flag
S1 O2 1.4496(12) . ?
S1 O3 1.4524(12) . ?
S1 O1 1.4527(11) . ?
S1 C13 1.7897(14) . ?
P1 C11 1.8324(15) . ?
P1 C31 1.8349(16) . ?
P1 C21 1.8382(15) . ?
P2 N1 1.5853(12) . ?
P2 C61 1.7928(14) . ?
P2 C41 1.7965(14) . ?
P2 C51 1.8006(14) . ?
P3 N1 1.5820(12) . ?
P3 C81 1.7939(14) . ?
P3 C71 1.7985(14) . ?
P3 C91 1.8010(14) . ?
C11 C16 1.393(2) . ?
C11 C12 1.3993(19) . ?
C12 C13 1.3934(19) . ?
C13 C14 1.389(2) . ?
C14 C15 1.387(2) . ?
C15 C16 1.387(2) . ?
C21 C26 1.395(2) . ?
C21 C22 1.395(2) . ?
C22 C23 1.389(2) . ?
C23 C24 1.381(3) . ?
C24 C25 1.378(3) . ?
C25 C26 1.392(2) . ?
C31 C32 1.395(2) . ?
C31 C36 1.400(2) . ?
C32 C33 1.387(2) . ?
C33 C34 1.380(2) . ?
C34 C35 1.391(3) . ?
C35 C36 1.382(2) . ?
C41 C42 1.391(2) . ?
C41 C46 1.401(2) . ?
C42 C43 1.395(2) . ?
C43 C44 1.381(2) . ?
C44 C45 1.389(2) . ?
C45 C46 1.381(2) . ?
C51 C56 1.394(2) . ?
C51 C52 1.400(2) . ?
C52 C53 1.384(2) . ?
C53 C54 1.384(2) . ?
C54 C55 1.380(3) . ?
C55 C56 1.392(2) . ?
C61 C62 1.392(2) . ?
C61 C66 1.393(2) . ?
C62 C63 1.391(2) . ?
C63 C64 1.379(3) . ?
C64 C65 1.384(3) . ?
C65 C66 1.386(2) . ?
C71 C76 1.391(2) . ?
C71 C72 1.391(2) . ?
C72 C73 1.388(2) . ?
C73 C74 1.382(2) . ?
C74 C75 1.381(2) . ?
C75 C76 1.393(2) . ?
C81 C86 1.3956(19) . ?
C81 C82 1.4016(19) . ?
C82 C83 1.391(2) . ?
C83 C84 1.387(2) . ?
C84 C85 1.384(2) . ?
C85 C86 1.390(2) . ?
C91 C96 1.397(2) . ?
C91 C92 1.4006(19) . ?
C92 C93 1.390(2) . ?
C93 C94 1.391(2) . ?
C94 C95 1.388(2) . ?
C95 C96 1.390(2) . ?
C12 H12A 0.9500 . ?
C14 H14A 0.9500 . ?
C15 H15A 0.9500 . ?
C16 H16A 0.9500 . ?
C22 H22A 0.9500 . ?
C23 H23A 0.9500 . ?
C24 H24A 0.9500 . ?
C25 H25A 0.9500 . ?
C26 H26A 0.9500 . ?
C32 H32A 0.9500 . ?
C33 H33A 0.9500 . ?
C34 H34A 0.9500 . ?
C35 H35A 0.9500 . ?
C36 H36A 0.9500 . ?
C42 H42A 0.9500 . ?
C43 H43A 0.9500 . ?
C44 H44A 0.9500 . ?
C45 H45A 0.9500 . ?
C46 H46A 0.9500 . ?
C52 H52A 0.9500 . ?
C53 H53A 0.9500 . ?
C54 H54A 0.9500 . ?
C55 H55A 0.9500 . ?
C56 H56A 0.9500 . ?
C62 H62A 0.9500 . ?
C63 H63A 0.9500 . ?
C64 H64A 0.9500 . ?
C65 H65A 0.9500 . ?
C66 H66A 0.9500 . ?
C72 H72A 0.9500 . ?
C73 H73A 0.9500 . ?
C74 H74A 0.9500 . ?
C75 H75A 0.9500 . ?
C76 H76A 0.9500 . ?
C82 H82A 0.9500 . ?
C83 H83A 0.9500 . ?
C84 H84A 0.9500 . ?
C85 H85A 0.9500 . ?
C86 H86A 0.9500 . ?
C92 H92A 0.9500 . ?
C93 H93A 0.9500 . ?
C94 H94A 0.9500 . ?
C95 H95A 0.9500 . ?
C96 H96A 0.9500 . ?

loop_
_geom_torsion_atom_site_label_1
_geom_torsion_atom_site_label_2
_geom_torsion_atom_site_label_3
_geom_torsion_atom_site_label_4
_geom_torsion
_geom_torsion_site_symmetry_1
_geom_torsion_site_symmetry_2
_geom_torsion_site_symmetry_3
_geom_torsion_site_symmetry_4
_geom_torsion_publ_flag
C81 P3 N1 P2 129.98(12) . . . . ?
C71 P3 N1 P2 -110.68(13) . . . . ?
C91 P3 N1 P2 11.54(15) . . . . ?
C61 P2 N1 P3 171.61(12) . . . . ?
C41 P2 N1 P3 51.39(14) . . . . ?
C51 P2 N1 P3 -71.99(14) . . . . ?
C31 P1 C11 C16 -70.85(14) . . . . ?
C21 P1 C11 C16 32.70(14) . . . . ?
C31 P1 C11 C12 106.69(12) . . . . ?
C21 P1 C11 C12 -149.77(11) . . . . ?
C16 C11 C12 C13 -0.2(2) . . . . ?
P1 C11 C12 C13 -177.82(10) . . . . ?
C11 C12 C13 C14 0.4(2) . . . . ?
C11 C12 C13 S1 -176.96(11) . . . . ?
O2 S1 C13 C14 -84.23(13) . . . . ?
O3 S1 C13 C14 35.36(13) . . . . ?
O1 S1 C13 C14 155.51(12) . . . . ?
O2 S1 C13 C12 93.15(12) . . . . ?
O3 S1 C13 C12 -147.25(12) . . . . ?
O1 S1 C13 C12 -27.11(13) . . . . ?
C12 C13 C14 C15 -0.2(2) . . . . ?
S1 C13 C14 C15 177.25(12) . . . . ?
C13 C14 C15 C16 -0.3(2) . . . . ?
C14 C15 C16 C11 0.6(2) . . . . ?
C12 C11 C16 C15 -0.4(2) . . . . ?
P1 C11 C16 C15 177.15(12) . . . . ?
C11 P1 C21 C26 103.77(13) . . . . ?
C31 P1 C21 C26 -152.20(12) . . . . ?
C11 P1 C21 C22 -78.54(14) . . . . ?
C31 P1 C21 C22 25.49(14) . . . . ?
C26 C21 C22 C23 -1.0(2) . . . . ?
P1 C21 C22 C23 -178.63(12) . . . . ?
C21 C22 C23 C24 1.3(2) . . . . ?
C22 C23 C24 C25 -0.8(3) . . . . ?
C23 C24 C25 C26 0.1(3) . . . . ?
C24 C25 C26 C21 0.2(3) . . . . ?
C22 C21 C26 C25 0.3(2) . . . . ?
P1 C21 C26 C25 178.09(14) . . . . ?
C11 P1 C31 C32 -9.68(14) . . . . ?
C21 P1 C31 C32 -115.39(13) . . . . ?
C11 P1 C31 C36 173.83(11) . . . . ?
C21 P1 C31 C36 68.11(12) . . . . ?
C36 C31 C32 C33 -0.1(2) . . . . ?
P1 C31 C32 C33 -176.50(13) . . . . ?
C31 C32 C33 C34 -0.6(3) . . . . ?
C32 C33 C34 C35 0.5(3) . . . . ?
C33 C34 C35 C36 0.3(3) . . . . ?
C34 C35 C36 C31 -1.0(2) . . . . ?
C32 C31 C36 C35 0.9(2) . . . . ?
P1 C31 C36 C35 177.58(12) . . . . ?
N1 P2 C41 C42 -125.32(12) . . . . ?
C61 P2 C41 C42 116.03(12) . . . . ?
C51 P2 C41 C42 -0.37(14) . . . . ?
N1 P2 C41 C46 47.32(13) . . . . ?
C61 P2 C41 C46 -71.34(12) . . . . ?
C51 P2 C41 C46 172.27(11) . . . . ?
C46 C41 C42 C43 -1.9(2) . . . . ?
P2 C41 C42 C43 170.60(12) . . . . ?
C41 C42 C43 C44 1.1(2) . . . . ?
C42 C43 C44 C45 0.4(3) . . . . ?
C43 C44 C45 C46 -1.1(3) . . . . ?
C44 C45 C46 C41 0.3(2) . . . . ?
C42 C41 C46 C45 1.2(2) . . . . ?
P2 C41 C46 C45 -171.78(12) . . . . ?
N1 P2 C51 C56 -109.90(13) . . . . ?
C61 P2 C51 C56 6.81(14) . . . . ?
C41 P2 C51 C56 125.21(12) . . . . ?
N1 P2 C51 C52 64.66(13) . . . . ?
C61 P2 C51 C52 -178.63(11) . . . . ?
C41 P2 C51 C52 -60.23(12) . . . . ?
C56 C51 C52 C53 1.0(2) . . . . ?
P2 C51 C52 C53 -173.70(11) . . . . ?
C51 C52 C53 C54 -0.6(2) . . . . ?
C52 C53 C54 C55 -0.1(2) . . . . ?
C53 C54 C55 C56 0.2(3) . . . . ?
C54 C55 C56 C51 0.2(3) . . . . ?
C52 C51 C56 C55 -0.8(2) . . . . ?
P2 C51 C56 C55 173.73(12) . . . . ?
N1 P2 C61 C62 -153.65(12) . . . . ?
C41 P2 C61 C62 -31.92(14) . . . . ?
C51 P2 C61 C62 86.26(13) . . . . ?
N1 P2 C61 C66 33.57(14) . . . . ?
C41 P2 C61 C66 155.30(12) . . . . ?
C51 P2 C61 C66 -86.52(13) . . . . ?
C66 C61 C62 C63 0.9(2) . . . . ?
P2 C61 C62 C63 -171.78(12) . . . . ?
C61 C62 C63 C64 1.4(3) . . . . ?
C62 C63 C64 C65 -2.3(3) . . . . ?
C63 C64 C65 C66 0.8(3) . . . . ?
C64 C65 C66 C61 1.5(3) . . . . ?
C62 C61 C66 C65 -2.4(2) . . . . ?
P2 C61 C66 C65 170.51(13) . . . . ?
N1 P3 C71 C76 165.92(12) . . . . ?
C81 P3 C71 C76 -75.53(13) . . . . ?
C91 P3 C71 C76 40.11(14) . . . . ?
N1 P3 C71 C72 -17.41(13) . . . . ?
C81 P3 C71 C72 101.14(12) . . . . ?
C91 P3 C71 C72 -143.22(11) . . . . ?
C76 C71 C72 C73 0.1(2) . . . . ?
P3 C71 C72 C73 -176.65(13) . . . . ?
C71 C72 C73 C74 1.3(3) . . . . ?
C72 C73 C74 C75 -1.4(3) . . . . ?
C73 C74 C75 C76 0.1(3) . . . . ?
C72 C71 C76 C75 -1.4(2) . . . . ?
P3 C71 C76 C75 175.21(12) . . . . ?
C74 C75 C76 C71 1.3(3) . . . . ?
N1 P3 C81 C86 -21.20(13) . . . . ?
C71 P3 C81 C86 -140.41(11) . . . . ?
C91 P3 C81 C86 102.48(12) . . . . ?
N1 P3 C81 C82 163.41(11) . . . . ?
C71 P3 C81 C82 44.20(13) . . . . ?
C91 P3 C81 C82 -72.91(12) . . . . ?
C86 C81 C82 C83 -0.2(2) . . . . ?
P3 C81 C82 C83 175.11(11) . . . . ?
C81 C82 C83 C84 -0.6(2) . . . . ?
C82 C83 C84 C85 0.9(2) . . . . ?
C83 C84 C85 C86 -0.5(2) . . . . ?
C84 C85 C86 C81 -0.3(2) . . . . ?
C82 C81 C86 C85 0.6(2) . . . . ?
P3 C81 C86 C85 -174.83(11) . . . . ?
N1 P3 C91 C96 102.50(12) . . . . ?
C81 P3 C91 C96 -17.08(13) . . . . ?
C71 P3 C91 C96 -134.85(12) . . . . ?
N1 P3 C91 C92 -66.15(13) . . . . ?
C81 P3 C91 C92 174.27(11) . . . . ?
C71 P3 C91 C92 56.50(13) . . . . ?
C96 C91 C92 C93 -3.2(2) . . . . ?
P3 C91 C92 C93 165.57(11) . . . . ?
C91 C92 C93 C94 1.9(2) . . . . ?
C92 C93 C94 C95 0.9(2) . . . . ?
C93 C94 C95 C96 -2.4(2) . . . . ?
C94 C95 C96 C91 1.1(2) . . . . ?
C92 C91 C96 C95 1.7(2) . . . . ?
P3 C91 C96 C95 -166.90(12) . . . . ?

loop_
_cod_related_entry_id
_cod_related_entry_database
_cod_related_entry_code
1 ChemSpider 30653228
